data_7062471
loop_
_publ_author_name
'Avila, Y.'
'P\'erez, O.'
'S\'anchez, L.'
'V\'azquez, M. C.'
'Mojica, R.'
'Gonz\'alez, M.'
'\'Avila, M.'
'Rodr\'iguez-Hern\'andez, J.'
'Reguera, E.'

_publ_section_title
;
 Spin crossover in Hofmann-like coordination polymers. Effect of the axial
 ligand substituent and its position
;
_journal_issue 22
_journal_name_full 'New Journal of Chemistry'
_journal_page_first 10781
_journal_page_last 10795
_journal_paper_doi 10.1039/D3NJ01498C
_journal_volume 47
_journal_year 2023
_chemical_formula_structural Fe(C5NO)2[Pd(CN)4]
_chemical_formula_sum 'C14 Fe N6 O2 Pd'
_chemical_name_systematic ' iron 3-Hydroxy pyridine  tetracyanopalladate(ii)'
_space_group_IT_number 12
_space_group_name_Hall '-C 2y'
_space_group_name_H-M_alt 'C 1 2/m 1'
_symmetry_cell_setting monoclinic
_symmetry_space_group_name_Hall '-C 2y'
_symmetry_space_group_name_H-M 'C 1 2/m 1'
_audit_update_record
;
2022-11-07 deposited with the CCDC.	2023-05-09 downloaded from the CCDC.
;
_cell_angle_alpha 90.0000
_cell_angle_beta 99.64(2)
_cell_angle_gamma 90.0000
_cell_formula_units_Z 2
_cell_length_a 15.7521(8)
_cell_length_b 7.4646(4)
_cell_length_c 7.4189(4)
_cell_measurement_temperature 300
_cell_volume 860.02(9)
_cod_data_source_file d3nj01498c2.cif
_cod_data_source_block Fe(3-OHPy)2[Pd(CN)4]
_cod_depositor_comments
;
The following automatic conversions were performed:

data item '_symmetry_cell_setting' value 'Monoclinic' was changed to
'monoclinic' in accordance with the
/home/data/users/saulius/crontab/automatic-downloads/rss-feeds/RSC/lib/dictionaries/cif_core.dic
dictionary named 'cif_core.dic' version 2.4.2 last updated on
2011-04-26.

Automatic conversion script
Id: cif_fix_values 8170 2020-07-09 18:12:32Z antanas 

 Adding full bibliography for 7062470--7062472.cif.
;
_cod_original_cell_volume 860.0(2)
_cod_original_sg_symbol_H-M 'C 2/m'
_cod_original_formula_sum 'Fe Pd C14 N6 O2'
_cod_database_code 7062471

loop_
_symmetry_equiv_pos_as_xyz
x,y,z
-x,y,-z
-x,-y,-z
x,-y,z
x+1/2,y+1/2,z
-x+1/2,y+1/2,-z
-x+1/2,-y+1/2,-z
x+1/2,-y+1/2,z

loop_
_atom_site_label
_atom_site_fract_x
_atom_site_fract_y
_atom_site_fract_z
_atom_site_U_iso_or_equiv
_atom_site_occupancy
_atom_site_adp_type
_atom_site_type_symbol
Fe 0.00000 0.50000 0.00000 0.0215(2) 1.00000 Uiso Fe
Pd 0.00000 0.00000 0.50000 0.0204(2) 1.00000 Uiso Pd
C1 0.0120(8) 0.1657(8) 0.3039(6) 0.033(3) 1.00000 Uiso C
N1 0.0057(7) 0.2713(6) 0.1958(5) 0.033(3) 1.00000 Uiso N
N2 0.1384(9) 0.5000 0.0175(7) 0.033(3) 1.00000 Uiso N
C2 0.1653(6) 0.5000 -0.1460(6) 0.033(3) 1.00000 Uiso C
C3 0.2509(4) 0.5000 -0.1703(5) 0.033(3) 1.00000 Uiso C
C4 0.3138(6) 0.5000 -0.0177(5) 0.033(3) 1.00000 Uiso C
C5 0.2882(4) 0.5000 0.1512(7) 0.033(3) 1.00000 Uiso C
C6 0.2013(7) 0.5000 0.1622(6) 0.033(3) 1.00000 Uiso C
O 0.2730(6) 0.5000 -0.3376(5) 0.033(3) 1.00000 Uiso O

loop_
_atom_type_symbol
_atom_type_scat_Cromer_Mann_a1
_atom_type_scat_Cromer_Mann_b1
_atom_type_scat_Cromer_Mann_a2
_atom_type_scat_Cromer_Mann_b2
_atom_type_scat_Cromer_Mann_a3
_atom_type_scat_Cromer_Mann_b3
_atom_type_scat_Cromer_Mann_a4
_atom_type_scat_Cromer_Mann_b4
_atom_type_scat_Cromer_Mann_c
_atom_type_scat_dispersion_real
_atom_type_scat_dispersion_imag
_atom_type_scat_source
fe 11.76950 4.76110 7.35730 0.30720 3.52220 15.35350 2.30450 76.88050 1.03690 -1.17900 3.20400 International_Tables_for_Crystallography_Vol.C(1991)_Tables_6.1.1.4_and_6.1.1.5
pd 19.33190 0.69866 15.50170 7.98929 5.29537 25.20520 0.60584 76.89860 5.26593 -0.05900 3.93400 International_Tables_for_Crystallography_Vol.C(1991)_Tables_6.1.1.4_and_6.1.1.5
o 3.04850 13.27710 2.28680 5.70110 1.54630 0.32390 0.86700 32.90890 0.25080 0.04700 0.03200 International_Tables_for_Crystallography_Vol.C(1991)_Tables_6.1.1.4_and_6.1.1.5
n 12.21260 0.00570 3.13220 9.89330 2.01250 28.99750 1.16630 0.58260 -11.52900 0.02900 0.01800 International_Tables_for_Crystallography_Vol.C(1991)_Tables_6.1.1.4_and_6.1.1.5
c 2.31000 20.84390 1.02000 10.20750 1.58860 0.56870 0.86500 51.65120 0.21560 0.01700 0.00900 International_Tables_for_Crystallography_Vol.C(1991)_Tables_6.1.1.4_and_6.1.1.5
